data_7705231
loop_
_publ_author_name
'Silva, D\'ebora E S'
'Becceneri, Amanda B.'
'Santiago, Jo\~ao V B'
'Gomes Neto, Jos\'e A'
'Ellena, Javier'
'Cominetti, M\'arcia R'
'Pereira, Jos\'e C M'
'Hannon, Michael J.'
'Netto, Adelino V. G.'

_publ_section_title
;
 Silver(I) complexes of 3-methoxy-4-hydroxybenzaldehyde thiosemicarbazones
 and triphenylphosphine: structural, cytotoxicity, and apoptotic studies.
;
_journal_issue 45
_journal_name_full 'Dalton transactions (Cambridge, England : 2003)'
_journal_page_first 16474
_journal_page_last 16487
_journal_paper_doi 10.1039/d0dt01134g
_journal_volume 49
_journal_year 2020
_chemical_formula_moiety 'C52 H54 Ag Cl N4 O2 P2 S'
_chemical_formula_sum 'C47 H49 Ag Cl2 N6 O2 P2 S0.12'
_chemical_formula_weight 974.64
_chemical_name_systematic 'DES 6'
_space_group_crystal_system monoclinic
_space_group_IT_number 15
_space_group_name_Hall '-I 2ya'
_space_group_name_H-M_alt 'I 1 2/a 1'
_atom_sites_solution_hydrogens geom
_atom_sites_solution_primary dual
_audit_creation_date 2018-04-20
_audit_creation_method
;
Olex2 1.2-ac3
(compiled 2017.08.10 svn.r3458 for OlexSys, GUI svn.r5381)
;
_audit_update_record
;
2020-03-23 deposited with the CCDC.	2020-08-19 downloaded from the CCDC.
;
_cell_angle_alpha 90
_cell_angle_beta 102.951(3)
_cell_angle_gamma 90
_cell_formula_units_Z 8
_cell_length_a 25.5169(10)
_cell_length_b 10.2681(3)
_cell_length_c 43.6410(13)
_cell_measurement_reflns_used 24530
_cell_measurement_temperature 298
_cell_measurement_theta_max 25.9960
_cell_measurement_theta_min 2.7220
_cell_volume 11143.5(7)
_computing_cell_refinement 'CrysAlisPro 1.171.39.35c (Rigaku OD, 2017)'
_computing_data_collection 'CrysAlisPro 1.171.39.35c (Rigaku OD, 2017)'
_computing_data_reduction 'CrysAlisPro 1.171.39.35c (Rigaku OD, 2017)'
_computing_molecular_graphics 'Olex2 (Dolomanov et al., 2009)'
_computing_publication_material 'Olex2 (Dolomanov et al., 2009)'
_computing_structure_refinement 'ShelXL (Sheldrick, 2015)'
_computing_structure_solution 'ShelXT (Sheldrick, 2015)'
_diffrn_ambient_temperature 298
_diffrn_detector 'CCD plate'
_diffrn_measured_fraction_theta_full 0.999
_diffrn_measured_fraction_theta_max 0.947
_diffrn_measurement_details
;
List of Runs (angles in degrees, time in seconds):

  # Type    Start    End  Width  t~exp~   \w     \q     \k     \f   Frames
#--------------------------------------------------------------------------
  1  \w    -69.00 117.00   0.75   12.18    --   27.63  54.00   0.00  248
  2  \w    -69.00 117.00   0.75   12.18    --   27.63  54.00  60.00  248
  3  \w    -69.00 117.00   0.75   12.18    --   27.63  54.00   0.00  248
  4  \w    -69.00   1.50   0.75   12.18    --   27.63  54.00-150.00   94
;
_diffrn_measurement_device 'two-circle diffractometer'
_diffrn_measurement_device_type 'XtaLAB Mini (ROW)'
_diffrn_measurement_method '\w scans'
_diffrn_orient_matrix_type 'CrysAlisPro convention (1999,Acta A55,543-557)'
_diffrn_orient_matrix_UB_11 0.0040719000
_diffrn_orient_matrix_UB_12 0.0192397000
_diffrn_orient_matrix_UB_13 0.0159820000
_diffrn_orient_matrix_UB_21 -0.0281839000
_diffrn_orient_matrix_UB_22 0.0004834000
_diffrn_orient_matrix_UB_23 -0.0012918000
_diffrn_orient_matrix_UB_31 0.0010755000
_diffrn_orient_matrix_UB_32 -0.0663213000
_diffrn_orient_matrix_UB_33 0.0046229000
_diffrn_radiation_monochromator graphite
_diffrn_radiation_probe x-ray
_diffrn_radiation_type MoK\a
_diffrn_radiation_wavelength 0.71073
_diffrn_reflns_av_R_equivalents 0.0601
_diffrn_reflns_av_unetI/netI 0.0670
_diffrn_reflns_Laue_measured_fraction_full 0.999
_diffrn_reflns_Laue_measured_fraction_max 0.947
_diffrn_reflns_limit_h_max 39
_diffrn_reflns_limit_h_min -31
_diffrn_reflns_limit_k_max 15
_diffrn_reflns_limit_k_min -14
_diffrn_reflns_limit_l_max 54
_diffrn_reflns_limit_l_min -68
_diffrn_reflns_number 94501
_diffrn_reflns_point_group_measured_fraction_full 0.999
_diffrn_reflns_point_group_measured_fraction_max 0.947
_diffrn_reflns_theta_full 25.242
_diffrn_reflns_theta_max 34.487
_diffrn_reflns_theta_min 2.549
_diffrn_source 'fine-focus sealed X-ray tube'
_diffrn_source_type 'Rigaku (Mo) X-ray Source'
_exptl_absorpt_coefficient_mu 0.557
_exptl_absorpt_correction_T_max 1.00000
_exptl_absorpt_correction_T_min 0.79050
_exptl_absorpt_correction_type multi-scan
_exptl_absorpt_process_details
;
CrysAlisPro 1.171.39.35c (Rigaku Oxford Diffraction, 2017)
Empirical absorption correction using spherical harmonics,
 implemented in SCALE3 ABSPACK scaling algorithm.
;
_exptl_crystal_colour 'clear light colourless'
_exptl_crystal_colour_lustre clear
_exptl_crystal_colour_modifier light
_exptl_crystal_colour_primary colourless
_exptl_crystal_density_diffrn 1.162
_exptl_crystal_description block
_exptl_crystal_F_000 4016
_exptl_crystal_size_max 0.25
_exptl_crystal_size_mid 0.2
_exptl_crystal_size_min 0.18
_refine_diff_density_max 0.829
_refine_diff_density_min -0.605
_refine_diff_density_rms 0.063
_refine_ls_extinction_method none
_refine_ls_goodness_of_fit_ref 1.010
_refine_ls_hydrogen_treatment constr
_refine_ls_matrix_type full
_refine_ls_number_parameters 569
_refine_ls_number_reflns 22366
_refine_ls_number_restraints 0
_refine_ls_restrained_S_all 1.010
_refine_ls_R_factor_all 0.1286
_refine_ls_R_factor_gt 0.0530
_refine_ls_shift/su_max 0.002
_refine_ls_shift/su_mean 0.000
_refine_ls_structure_factor_coef Fsqd
_refine_ls_weighting_details 'w=1/[\s^2^(Fo^2^)+(0.0567P)^2^+3.2233P] where P=(Fo^2^+2Fc^2^)/3'
_refine_ls_weighting_scheme calc
_refine_ls_wR_factor_gt 0.1186
_refine_ls_wR_factor_ref 0.1488
_reflns_Friedel_coverage 0.000
_reflns_number_gt 10718
_reflns_number_total 22366
_reflns_threshold_expression 'I > 2\s(I)'
_cod_data_source_file d0dt01134g2.cif
_cod_data_source_block des6
_cod_depositor_comments 'Adding full bibliography for 7705230--7705231.cif.'
_cod_database_code 7705231
_shelx_shelxl_version_number 2017/1
_chemical_oxdiff_formula 'C52 H30 N4 O2 S1 Cl1 P2 Ag1'
_chemical_oxdiff_usercomment 'Adelino - Unesp Arq. - 18-04-18'
_shelx_space_group_comment
;
The symmetry employed for this shelxl refinement is uniquely defined
by the following loop, which should always be used as a source of
symmetry information in preference to the above space-group names.
They are only intended as comments.
;
_reflns_odcompleteness_completeness 99.85
_reflns_odcompleteness_iscentric 1
_reflns_odcompleteness_theta 26.32
_olex2_refinement_description
;
1. Fixed Uiso
 At 1.2 times of:
  All C(H) groups, All C(H,H) groups, All N(H) groups, All N(H,H) groups
 At 1.5 times of:
  All C(H,H,H) groups
2.a Secondary CH2 refined with riding coordinates:
 C54(H54A,H54B), C55(H55A,H55B), C58(H58A,H58B), C63(H63A,H63B), C66(H66A,
 H66B), C65(H65A,H65B), C64(H64A,H64B)
2.b Aromatic/amide H refined with riding coordinates:
 N49(H49), C10(H10), C29(H29), C14(H14), C11(H11), C26(H26), C39(H39),
 C42(H42), C47(H47), C35(H35), C13(H13), C20(H20), C22(H22), C30(H30), C38(H38),
  C46(H46), C25(H25), C33(H33), C31(H31), C12(H12), C32(H32), C16(H16), C4(H4),
 C37(H37), C45(H45), C24(H24), C23(H23), C5(H5), C19(H19), C6(H6), C17(H17),
 C36(H36), C18(H18), C2(H2), C61(H61)
2.c X=CH2 refined with riding coordinates:
 N52(H52A,H52B)
2.d Idealised Me refined as rotating group:
 C60(H60A,H60B,H60C)
;
_olex2_date_sample_data_collection 2018-04-19
_olex2_date_sample_submission 2018-04-18
_olex2_submission_original_sample_id DES6
_olex2_submission_special_instructions 'No special instructions were received'
_oxdiff_exptl_absorpt_empirical_details
;
Empirical correction (ABSPACK) includes:
- Absorption correction using spherical harmonics
- Frame scaling
;
_oxdiff_exptl_absorpt_empirical_full_max 1.181
_oxdiff_exptl_absorpt_empirical_full_min 0.824

loop_
_space_group_symop_operation_xyz
'x, y, z'
'-x+1/2, y, -z'
'x+1/2, y+1/2, z+1/2'
'-x+1, y+1/2, -z+1/2'
'-x, -y, -z'
'x-1/2, -y, z'
'-x+1/2, -y+1/2, -z+1/2'
'x, -y+1/2, z+1/2'

loop_
_atom_site_label
_atom_site_type_symbol
_atom_site_fract_x
_atom_site_fract_y
_atom_site_fract_z
_atom_site_U_iso_or_equiv
_atom_site_adp_type
_atom_site_occupancy
_atom_site_site_symmetry_order
_atom_site_calc_flag
_atom_site_refinement_flags_posn
_atom_site_refinement_flags_adp
_atom_site_refinement_flags_occupancy
_atom_site_disorder_assembly
_atom_site_disorder_group
Ag1 Ag 0.56965(2) 0.05105(2) 0.66445(2) 0.04712(7) Uani 1 1 d . . . . .
P8 P 0.47532(3) -0.01389(6) 0.66235(2) 0.04361(14) Uani 1 1 d . . . . .
P27 P 0.64837(2) -0.04191(6) 0.70128(2) 0.04246(14) Uani 1 1 d . . . . .
Cl40 Cl 0.56264(3) 0.29988(6) 0.66906(2) 0.0639(2) Uani 1 1 d . . . . .
S1 S 0.60025(4) 0.02063(8) 0.61116(2) 0.0687(2) Uani 1 1 d . . . . .
O59 O 0.42132(11) 0.6536(2) 0.49320(5) 0.0886(7) Uani 1 1 d . . . . .
O53 O 0.44457(11) 0.8851(2) 0.51476(5) 0.0832(7) Uani 1 1 d . . . . .
N48 N 0.53956(11) 0.3518(2) 0.57616(5) 0.0641(7) Uani 1 1 d . . . . .
C28 C 0.66154(10) -0.2057(2) 0.68922(6) 0.0473(6) Uani 1 1 d . . . . .
C34 C 0.71135(10) 0.0459(2) 0.70387(6) 0.0464(5) Uani 1 1 d . . . . .
N49 N 0.56184(10) 0.2553(2) 0.59693(5) 0.0643(7) Uani 1 1 d . . . . .
H49 H 0.564436 0.265822 0.616767 0.077 Uiso 1 1 calc R . . . .
N52 N 0.58036(12) 0.1386(3) 0.55634(5) 0.0777(8) Uani 1 1 d . . . . .
H52A H 0.569834 0.203806 0.544156 0.093 Uiso 1 1 calc R . . . .
H52B H 0.591507 0.068818 0.548927 0.093 Uiso 1 1 calc R . . . .
C9 C 0.45985(9) -0.0054(2) 0.70101(6) 0.0445(5) Uani 1 1 d . . . . .
C10 C 0.45181(10) -0.1149(3) 0.71822(6) 0.0515(6) Uani 1 1 d . . . . .
H10 H 0.450583 -0.196912 0.709029 0.062 Uiso 1 1 calc R . . . .
C29 C 0.65549(12) -0.3153(2) 0.70637(8) 0.0615(7) Uani 1 1 d . . . . .
H29 H 0.649156 -0.306153 0.726436 0.074 Uiso 1 1 calc R . . . .
C21 C 0.64587(10) -0.0555(2) 0.74250(6) 0.0446(5) Uani 1 1 d . . . . .
C15 C 0.42370(11) 0.0873(3) 0.63812(6) 0.0517(6) Uani 1 1 d . . . . .
C14 C 0.46035(11) 0.1154(3) 0.71529(7) 0.0547(6) Uani 1 1 d . . . . .
H14 H 0.465762 0.190081 0.704352 0.066 Uiso 1 1 calc R . . . .
C11 C 0.44562(11) -0.1034(3) 0.74877(7) 0.0593(7) Uani 1 1 d . . . . .
H11 H 0.441197 -0.177594 0.760143 0.071 Uiso 1 1 calc R . . . .
C43 C 0.45459(13) 0.6599(3) 0.52248(7) 0.0642(8) Uani 1 1 d . . . . .
C41 C 0.50961(13) 0.5716(3) 0.56969(6) 0.0620(8) Uani 1 1 d . . . . .
C3 C 0.45806(12) -0.1799(2) 0.65031(7) 0.0536(6) Uani 1 1 d . . . . .
C26 C 0.60006(11) -0.0165(3) 0.75178(7) 0.0581(7) Uani 1 1 d . . . . .
H26 H 0.570962 0.014799 0.736797 0.070 Uiso 1 1 calc R . . . .
C39 C 0.76085(11) -0.0134(3) 0.70734(7) 0.0615(7) Uani 1 1 d . . . . .
H39 H 0.763002 -0.103749 0.706835 0.074 Uiso 1 1 calc R . . . .
C42 C 0.47628(13) 0.5539(3) 0.53990(6) 0.0622(8) Uani 1 1 d . . . . .
H42 H 0.468813 0.470341 0.531899 0.075 Uiso 1 1 calc R . . . .
C47 C 0.53433(14) 0.4610(3) 0.58864(7) 0.0687(9) Uani 1 1 d . . . . .
H47 H 0.546433 0.470951 0.610252 0.082 Uiso 1 1 calc R . . . .
C35 C 0.70880(12) 0.1792(3) 0.70389(9) 0.0702(9) Uani 1 1 d . . . . .
H35 H 0.675667 0.220724 0.700955 0.084 Uiso 1 1 calc R . . . .
C13 C 0.45292(12) 0.1259(3) 0.74544(7) 0.0645(8) Uani 1 1 d . . . . .
H13 H 0.452596 0.207895 0.754445 0.077 Uiso 1 1 calc R . . . .
C20 C 0.43585(13) 0.1475(3) 0.61226(7) 0.0682(8) Uani 1 1 d . . . . .
H20 H 0.469136 0.133559 0.607477 0.082 Uiso 1 1 calc R . . . .
C50 C 0.57941(12) 0.1454(3) 0.58630(6) 0.0595(7) Uani 1 1 d . . . . .
C44 C 0.46571(13) 0.7850(3) 0.53458(7) 0.0654(8) Uani 1 1 d . . . . .
C22 C 0.68871(11) -0.1008(3) 0.76540(7) 0.0622(7) Uani 1 1 d . . . . .
H22 H 0.720123 -0.127032 0.759747 0.075 Uiso 1 1 calc R . . . .
C30 C 0.65868(15) -0.4377(3) 0.69422(10) 0.0790(10) Uani 1 1 d . . . . .
H30 H 0.654492 -0.510883 0.706008 0.095 Uiso 1 1 calc R . . . .
C38 C 0.80711(12) 0.0599(3) 0.71152(9) 0.0737(9) Uani 1 1 d . . . . .
H38 H 0.840344 0.018983 0.714202 0.088 Uiso 1 1 calc R . . . .
C46 C 0.51901(15) 0.6950(3) 0.58172(7) 0.0736(9) Uani 1 1 d . . . . .
H46 H 0.540195 0.706992 0.601828 0.088 Uiso 1 1 calc R . . . .
C25 C 0.59650(13) -0.0231(4) 0.78277(8) 0.0734(9) Uani 1 1 d . . . . .
H25 H 0.565314 0.003526 0.788642 0.088 Uiso 1 1 calc R . . . .
C33 C 0.67182(13) -0.2219(3) 0.65941(7) 0.0658(8) Uani 1 1 d . . . . .
H33 H 0.676370 -0.149298 0.647540 0.079 Uiso 1 1 calc R . . . .
C31 C 0.66805(15) -0.4517(3) 0.66470(10) 0.0827(11) Uani 1 1 d . . . . .
H31 H 0.669523 -0.534545 0.656312 0.099 Uiso 1 1 calc R . . . .
C12 C 0.44599(11) 0.0176(3) 0.76242(7) 0.0633(8) Uani 1 1 d . . . . .
H12 H 0.441579 0.025732 0.782919 0.076 Uiso 1 1 calc R . . . .
N53 N 0.37295(16) 1.0708(3) 0.47946(7) 0.0896(10) Uani 1 1 d . . . . .
C32 C 0.67526(15) -0.3445(3) 0.64747(8) 0.0809(10) Uani 1 1 d . . . . .
H32 H 0.682504 -0.354774 0.627652 0.097 Uiso 1 1 calc R . . . .
C16 C 0.37394(12) 0.1082(4) 0.64478(8) 0.0767(9) Uani 1 1 d . . . . .
H16 H 0.365089 0.066921 0.661897 0.092 Uiso 1 1 calc R . . . .
C4 C 0.49731(14) -0.2736(3) 0.65981(7) 0.0666(8) Uani 1 1 d . . . . .
H4 H 0.531366 -0.247676 0.670620 0.080 Uiso 1 1 calc R . . . .
C37 C 0.80414(14) 0.1924(4) 0.71173(10) 0.0859(11) Uani 1 1 d . . . . .
H37 H 0.835282 0.242104 0.714225 0.103 Uiso 1 1 calc R . . . .
C45 C 0.49719(15) 0.8015(3) 0.56411(7) 0.0775(10) Uani 1 1 d . . . . .
H45 H 0.503910 0.884900 0.572372 0.093 Uiso 1 1 calc R . . . .
C24 C 0.63952(15) -0.0693(4) 0.80494(8) 0.0769(9) Uani 1 1 d . . . . .
H24 H 0.637484 -0.074693 0.825915 0.092 Uiso 1 1 calc R . . . .
C23 C 0.68541(13) -0.1074(3) 0.79607(7) 0.0713(9) Uani 1 1 d . . . . .
H23 H 0.714551 -0.138136 0.811120 0.086 Uiso 1 1 calc R . . . .
C5 C 0.4875(2) -0.4035(3) 0.65376(9) 0.0877(12) Uani 1 1 d . . . . .
H5 H 0.514299 -0.464765 0.660951 0.105 Uiso 1 1 calc R . . . .
C19 C 0.39865(18) 0.2283(4) 0.59343(9) 0.0935(12) Uani 1 1 d . . . . .
H19 H 0.406853 0.267971 0.575917 0.112 Uiso 1 1 calc R . . . .
C6 C 0.4390(2) -0.4412(4) 0.63738(13) 0.1109(17) Uani 1 1 d . . . . .
H6 H 0.432377 -0.529100 0.633060 0.133 Uiso 1 1 calc R . . . .
C60 C 0.39873(18) 0.5319(5) 0.48262(9) 0.1036(14) Uani 1 1 d . . . . .
H60A H 0.372373 0.543342 0.463325 0.155 Uiso 1 1 calc GR . . . .
H60B H 0.381916 0.494909 0.498205 0.155 Uiso 1 1 calc GR . . . .
H60C H 0.426535 0.474545 0.479132 0.155 Uiso 1 1 calc GR . . . .
C17 C 0.33702(15) 0.1909(4) 0.62597(10) 0.0976(13) Uani 1 1 d . . . . .
H17 H 0.303719 0.205937 0.630637 0.117 Uiso 1 1 calc R . . . .
C36 C 0.75547(15) 0.2519(3) 0.70828(11) 0.0938(12) Uani 1 1 d . . . . .
H36 H 0.753615 0.342255 0.708884 0.113 Uiso 1 1 calc R . . . .
C18 C 0.35004(18) 0.2500(4) 0.60053(11) 0.1014(15) Uani 1 1 d . . . . .
H18 H 0.325429 0.305415 0.587968 0.122 Uiso 1 1 calc R . . . .
C54 C 0.43898(19) 1.0076(4) 0.52847(9) 0.0966(13) Uani 1 1 d . . . . .
H54A H 0.473340 1.034635 0.541360 0.116 Uiso 1 1 calc R . . . .
H54B H 0.413510 1.000795 0.541893 0.116 Uiso 1 1 calc R . . . .
C55 C 0.4196(2) 1.1072(4) 0.50331(12) 0.1150(16) Uani 1 1 d . . . . .
H55A H 0.411429 1.186750 0.513268 0.138 Uiso 1 1 calc R . . . .
H55B H 0.448794 1.126392 0.493085 0.138 Uiso 1 1 calc R . . . .
C2 C 0.40880(16) -0.2199(4) 0.63325(12) 0.1045(15) Uani 1 1 d . . . . .
H2 H 0.381905 -0.159120 0.625895 0.125 Uiso 1 1 calc R . . . .
C58 C 0.3557(3) 1.1851(5) 0.46037(14) 0.159(3) Uani 1 1 d . . . . .
H58A H 0.384833 1.215468 0.451234 0.191 Uiso 1 1 calc R . . . .
H58B H 0.346691 1.254145 0.473445 0.191 Uiso 1 1 calc R . . . .
C63 C 0.3329(2) 1.0176(6) 0.49286(13) 0.1323(19) Uani 1 1 d . . . . .
H63A H 0.320781 1.081943 0.506000 0.159 Uiso 1 1 calc R . . . .
H63B H 0.347053 0.943415 0.505872 0.159 Uiso 1 1 calc R . . . .
C61 C 0.3992(2) -0.3523(5) 0.62696(15) 0.136(2) Uani 1 1 d . . . . .
H61 H 0.365693 -0.379848 0.615677 0.164 Uiso 1 1 calc R . . . .
C66 C 0.3049(3) 1.1517(9) 0.43321(14) 0.196(4) Uani 1 1 d . . . . .
H66A H 0.289630 1.231484 0.423112 0.235 Uiso 1 1 calc R . . . .
H66B H 0.315867 1.097787 0.417488 0.235 Uiso 1 1 calc R . . . .
C65 C 0.2651(3) 1.0840(8) 0.44576(17) 0.199(4) Uani 1 1 d . . . . .
H65A H 0.237751 1.050261 0.428457 0.239 Uiso 1 1 calc R . . . .
H65B H 0.247817 1.145657 0.457187 0.239 Uiso 1 1 calc R . . . .
C64 C 0.2869(3) 0.9757(8) 0.46690(17) 0.196(3) Uani 1 1 d . . . . .
H64A H 0.298960 0.907193 0.454807 0.236 Uiso 1 1 calc R . . . .
H64B H 0.258556 0.940180 0.475991 0.236 Uiso 1 1 calc R . . . .

loop_
_atom_site_aniso_label
_atom_site_aniso_U_11
_atom_site_aniso_U_22
_atom_site_aniso_U_33
_atom_site_aniso_U_23
_atom_site_aniso_U_13
_atom_site_aniso_U_12
Ag1 0.04431(11) 0.04332(10) 0.05279(11) 0.00835(8) 0.00885(8) 0.00590(8)
P8 0.0391(3) 0.0424(3) 0.0482(3) 0.0010(3) 0.0073(3) 0.0035(3)
P27 0.0363(3) 0.0374(3) 0.0514(3) 0.0071(3) 0.0049(3) 0.0031(2)
Cl40 0.0977(6) 0.0374(3) 0.0538(4) -0.0002(3) 0.0115(4) 0.0093(3)
S1 0.0954(6) 0.0680(5) 0.0462(4) 0.0130(3) 0.0231(4) 0.0320(4)
O59 0.121(2) 0.0812(16) 0.0516(12) 0.0062(11) -0.0047(13) 0.0172(15)
O53 0.126(2) 0.0669(13) 0.0545(12) 0.0091(10) 0.0150(12) 0.0404(14)
N48 0.0846(18) 0.0663(15) 0.0439(12) 0.0151(11) 0.0196(12) 0.0248(13)
C28 0.0367(12) 0.0379(11) 0.0629(16) 0.0042(11) 0.0019(11) 0.0033(10)
C34 0.0386(13) 0.0431(12) 0.0556(14) 0.0058(11) 0.0064(10) 0.0005(10)
N49 0.0907(18) 0.0634(14) 0.0399(11) 0.0118(10) 0.0171(11) 0.0254(13)
N52 0.115(2) 0.0755(17) 0.0453(13) 0.0138(12) 0.0246(14) 0.0397(16)
C9 0.0325(12) 0.0480(12) 0.0511(14) -0.0016(11) 0.0055(10) 0.0014(10)
C10 0.0480(15) 0.0492(14) 0.0586(16) 0.0038(12) 0.0145(12) 0.0063(12)
C29 0.0569(17) 0.0460(14) 0.086(2) 0.0044(14) 0.0250(15) -0.0012(13)
C21 0.0397(13) 0.0395(11) 0.0521(13) 0.0078(10) 0.0051(10) 0.0007(10)
C15 0.0478(15) 0.0495(13) 0.0525(15) -0.0015(11) 0.0000(11) 0.0030(12)
C14 0.0508(15) 0.0485(14) 0.0631(17) -0.0033(12) 0.0092(12) -0.0020(12)
C11 0.0521(16) 0.0674(17) 0.0608(17) 0.0117(14) 0.0177(13) 0.0084(14)
C43 0.078(2) 0.0718(19) 0.0442(15) 0.0094(13) 0.0162(14) 0.0182(16)
C41 0.080(2) 0.0639(17) 0.0458(14) 0.0120(13) 0.0217(14) 0.0230(15)
C3 0.0588(17) 0.0472(14) 0.0564(15) -0.0051(11) 0.0164(13) -0.0016(12)
C26 0.0466(16) 0.0649(17) 0.0590(17) 0.0029(13) 0.0041(12) 0.0073(13)
C39 0.0495(17) 0.0564(16) 0.078(2) 0.0049(14) 0.0138(14) 0.0019(13)
C42 0.083(2) 0.0577(16) 0.0488(15) 0.0058(12) 0.0199(14) 0.0165(15)
C47 0.089(2) 0.073(2) 0.0449(15) 0.0134(14) 0.0179(15) 0.0229(17)
C35 0.0515(17) 0.0452(15) 0.111(3) 0.0044(16) 0.0129(17) -0.0019(13)
C13 0.0599(18) 0.0676(18) 0.0663(18) -0.0194(15) 0.0149(14) -0.0029(15)
C20 0.069(2) 0.0703(19) 0.0590(17) 0.0089(15) 0.0001(15) 0.0032(16)
C50 0.0721(19) 0.0656(17) 0.0424(14) 0.0086(12) 0.0163(13) 0.0175(15)
C44 0.087(2) 0.0653(18) 0.0470(15) 0.0089(13) 0.0204(15) 0.0282(17)
C22 0.0486(16) 0.0723(18) 0.0634(17) 0.0167(15) 0.0075(13) 0.0144(14)
C30 0.080(2) 0.0428(15) 0.123(3) 0.0042(17) 0.040(2) -0.0033(15)
C38 0.0407(16) 0.084(2) 0.097(2) 0.0013(19) 0.0160(16) -0.0048(16)
C46 0.100(3) 0.0703(19) 0.0479(16) 0.0041(14) 0.0114(16) 0.0205(18)
C25 0.0577(19) 0.099(2) 0.066(2) -0.0029(18) 0.0185(15) 0.0063(17)
C33 0.081(2) 0.0551(16) 0.0569(17) 0.0060(13) 0.0073(15) 0.0158(15)
C31 0.075(2) 0.0501(17) 0.118(3) -0.0209(19) 0.012(2) 0.0044(16)
C12 0.0486(16) 0.089(2) 0.0516(16) -0.0063(15) 0.0103(12) 0.0030(15)
N53 0.119(3) 0.093(2) 0.0636(17) 0.0285(16) 0.0347(18) 0.047(2)
C32 0.096(3) 0.075(2) 0.066(2) -0.0105(17) 0.0065(18) 0.026(2)
C16 0.0491(17) 0.104(3) 0.071(2) 0.0004(19) 0.0000(15) 0.0218(18)
C4 0.094(2) 0.0491(15) 0.0579(17) -0.0051(13) 0.0199(16) 0.0138(16)
C37 0.054(2) 0.083(2) 0.119(3) 0.008(2) 0.0153(19) -0.0214(18)
C45 0.112(3) 0.0617(18) 0.0569(18) 0.0027(14) 0.0152(18) 0.0197(18)
C24 0.082(2) 0.091(2) 0.0567(18) 0.0092(17) 0.0131(16) -0.0006(19)
C23 0.065(2) 0.086(2) 0.0571(18) 0.0200(16) 0.0016(15) 0.0141(17)
C5 0.143(4) 0.0532(18) 0.075(2) -0.0033(17) 0.042(2) 0.016(2)
C19 0.103(3) 0.083(2) 0.077(2) 0.0220(19) -0.017(2) 0.002(2)
C6 0.164(5) 0.055(2) 0.132(4) -0.026(2) 0.072(4) -0.017(3)
C60 0.101(3) 0.128(4) 0.074(3) -0.004(2) 0.005(2) -0.002(3)
C17 0.064(2) 0.120(3) 0.094(3) -0.014(3) -0.014(2) 0.038(2)
C36 0.075(2) 0.0544(18) 0.145(4) 0.003(2) 0.009(2) -0.0171(18)
C18 0.092(3) 0.083(3) 0.101(3) -0.002(2) -0.039(2) 0.024(2)
C54 0.136(4) 0.069(2) 0.080(2) 0.0026(19) 0.012(2) 0.036(2)
C55 0.153(5) 0.071(2) 0.132(4) 0.020(3) 0.058(4) 0.039(3)
C2 0.070(2) 0.075(2) 0.159(4) -0.036(3) 0.007(2) -0.006(2)
C58 0.211(6) 0.143(4) 0.150(5) 0.074(4) 0.098(5) 0.113(5)
C63 0.140(5) 0.148(5) 0.118(4) 0.025(4) 0.049(4) 0.050(4)
C61 0.105(4) 0.089(3) 0.212(6) -0.062(4) 0.027(4) -0.038(3)
C66 0.164(6) 0.342(12) 0.094(4) 0.082(5) 0.055(4) 0.123(7)
C65 0.222(9) 0.223(8) 0.140(6) 0.038(6) 0.014(6) 0.117(7)
C64 0.155(6) 0.281(10) 0.146(6) 0.036(6) 0.017(5) 0.087(6)

loop_
_atom_type_symbol
_atom_type_description
_atom_type_scat_dispersion_real
_atom_type_scat_dispersion_imag
_atom_type_scat_source
C C 0.0033 0.0016 'International Tables Vol C Tables 4.2.6.8 and 6.1.1.4'
H H 0.0000 0.0000 'International Tables Vol C Tables 4.2.6.8 and 6.1.1.4'
Ag Ag -0.8971 1.1015 'International Tables Vol C Tables 4.2.6.8 and 6.1.1.4'
Cl Cl 0.1484 0.1585 'International Tables Vol C Tables 4.2.6.8 and 6.1.1.4'
N N 0.0061 0.0033 'International Tables Vol C Tables 4.2.6.8 and 6.1.1.4'
O O 0.0106 0.0060 'International Tables Vol C Tables 4.2.6.8 and 6.1.1.4'
P P 0.1023 0.0942 'International Tables Vol C Tables 4.2.6.8 and 6.1.1.4'
S S 0.1246 0.1234 'International Tables Vol C Tables 4.2.6.8 and 6.1.1.4'

loop_
_geom_angle_atom_site_label_1
_geom_angle_atom_site_label_2
_geom_angle_atom_site_label_3
_geom_angle
_geom_angle_site_symmetry_1
_geom_angle_site_symmetry_3
_geom_angle_publ_flag
P8 Ag1 Cl40 100.72(2) . . ?
P8 Ag1 S1 114.40(3) . . ?
P27 Ag1 P8 124.21(2) . . ?
P27 Ag1 Cl40 113.22(2) . . ?
P27 Ag1 S1 99.80(2) . . ?
Cl40 Ag1 S1 103.09(2) . . ?
C9 P8 Ag1 111.31(8) . . ?
C9 P8 C15 103.43(12) . . ?
C15 P8 Ag1 116.01(10) . . ?
C3 P8 Ag1 115.81(10) . . ?
C3 P8 C9 103.01(13) . . ?
C3 P8 C15 105.79(13) . . ?
C28 P27 Ag1 110.25(8) . . ?
C28 P27 C34 104.96(12) . . ?
C28 P27 C21 105.40(12) . . ?
C34 P27 Ag1 115.27(8) . . ?
C21 P27 Ag1 118.03(8) . . ?
C21 P27 C34 101.66(12) . . ?
C50 S1 Ag1 111.41(10) . . ?
C43 O59 C60 118.1(3) . . ?
C44 O53 C54 117.5(2) . . ?
C47 N48 N49 114.9(2) . . ?
C29 C28 P27 123.2(2) . . ?
C29 C28 C33 118.5(3) . . ?
C33 C28 P27 117.9(2) . . ?
C39 C34 P27 124.1(2) . . ?
C35 C34 P27 116.9(2) . . ?
C35 C34 C39 118.9(3) . . ?
N48 N49 H49 120.0 . . ?
C50 N49 N48 120.0(2) . . ?
C50 N49 H49 120.0 . . ?
H52A N52 H52B 120.0 . . ?
C50 N52 H52A 120.0 . . ?
C50 N52 H52B 120.0 . . ?
C10 C9 P8 123.4(2) . . ?
C14 C9 P8 118.5(2) . . ?
C14 C9 C10 117.9(2) . . ?
C9 C10 H10 119.6 . . ?
C11 C10 C9 120.9(3) . . ?
C11 C10 H10 119.6 . . ?
C28 C29 H29 119.6 . . ?
C30 C29 C28 120.9(3) . . ?
C30 C29 H29 119.6 . . ?
C26 C21 P27 119.21(19) . . ?
C26 C21 C22 118.0(3) . . ?
C22 C21 P27 122.8(2) . . ?
C20 C15 P8 117.7(2) . . ?
C20 C15 C16 119.2(3) . . ?
C16 C15 P8 123.1(2) . . ?
C9 C14 H14 119.6 . . ?
C13 C14 C9 120.7(3) . . ?
C13 C14 H14 119.6 . . ?
C10 C11 H11 119.9 . . ?
C12 C11 C10 120.2(3) . . ?
C12 C11 H11 119.9 . . ?
O59 C43 C42 124.7(3) . . ?
O59 C43 C44 115.4(3) . . ?
C42 C43 C44 119.9(3) . . ?
C42 C41 C47 121.4(3) . . ?
C46 C41 C42 119.6(3) . . ?
C46 C41 C47 119.0(3) . . ?
C4 C3 P8 117.1(2) . . ?
C2 C3 P8 125.0(3) . . ?
C2 C3 C4 117.9(3) . . ?
C21 C26 H26 119.3 . . ?
C25 C26 C21 121.4(3) . . ?
C25 C26 H26 119.3 . . ?
C34 C39 H39 119.7 . . ?
C38 C39 C34 120.7(3) . . ?
C38 C39 H39 119.7 . . ?
C43 C42 C41 119.9(3) . . ?
C43 C42 H42 120.0 . . ?
C41 C42 H42 120.0 . . ?
N48 C47 C41 121.2(3) . . ?
N48 C47 H47 119.4 . . ?
C41 C47 H47 119.4 . . ?
C34 C35 H35 120.0 . . ?
C34 C35 C36 120.0(3) . . ?
C36 C35 H35 120.0 . . ?
C14 C13 H13 119.5 . . ?
C12 C13 C14 121.1(3) . . ?
C12 C13 H13 119.5 . . ?
C15 C20 H20 119.9 . . ?
C15 C20 C19 120.2(3) . . ?
C19 C20 H20 119.9 . . ?
N49 C50 S1 120.0(2) . . ?
N52 C50 S1 121.7(2) . . ?
N52 C50 N49 118.3(3) . . ?
O53 C44 C43 115.6(3) . . ?
C45 C44 O53 124.5(3) . . ?
C45 C44 C43 119.9(3) . . ?
C21 C22 H22 119.6 . . ?
C23 C22 C21 120.9(3) . . ?
C23 C22 H22 119.6 . . ?
C29 C30 H30 120.1 . . ?
C31 C30 C29 119.8(3) . . ?
C31 C30 H30 120.1 . . ?
C39 C38 H38 120.0 . . ?
C37 C38 C39 119.9(3) . . ?
C37 C38 H38 120.0 . . ?
C41 C46 H46 119.8 . . ?
C41 C46 C45 120.3(3) . . ?
C45 C46 H46 119.8 . . ?
C26 C25 H25 120.3 . . ?
C24 C25 C26 119.3(3) . . ?
C24 C25 H25 120.3 . . ?
C28 C33 H33 119.8 . . ?
C32 C33 C28 120.4(3) . . ?
C32 C33 H33 119.8 . . ?
C30 C31 H31 119.8 . . ?
C32 C31 C30 120.4(3) . . ?
C32 C31 H31 119.8 . . ?
C11 C12 H12 120.4 . . ?
C13 C12 C11 119.2(3) . . ?
C13 C12 H12 120.4 . . ?
C55 N53 C58 107.5(4) . . ?
C63 N53 C55 111.2(4) . . ?
C63 N53 C58 113.7(4) . . ?
C33 C32 H32 120.0 . . ?
C31 C32 C33 120.1(3) . . ?
C31 C32 H32 120.0 . . ?
C15 C16 H16 119.9 . . ?
C15 C16 C17 120.3(4) . . ?
C17 C16 H16 119.9 . . ?
C3 C4 H4 119.0 . . ?
C5 C4 C3 122.0(4) . . ?
C5 C4 H4 119.0 . . ?
C38 C37 H37 120.1 . . ?
C36 C37 C38 119.8(3) . . ?
C36 C37 H37 120.1 . . ?
C44 C45 C46 120.3(3) . . ?
C44 C45 H45 119.8 . . ?
C46 C45 H45 119.8 . . ?
C25 C24 H24 120.1 . . ?
C23 C24 C25 119.9(3) . . ?
C23 C24 H24 120.1 . . ?
C22 C23 C24 120.6(3) . . ?
C22 C23 H23 119.7 . . ?
C24 C23 H23 119.7 . . ?
C4 C5 H5 120.3 . . ?
C6 C5 C4 119.3(4) . . ?
C6 C5 H5 120.3 . . ?
C20 C19 H19 120.0 . . ?
C18 C19 C20 120.0(4) . . ?
C18 C19 H19 120.0 . . ?
C5 C6 H6 119.5 . . ?
C5 C6 C61 120.9(4) . . ?
C61 C6 H6 119.5 . . ?
O59 C60 H60A 109.5 . . ?
O59 C60 H60B 109.5 . . ?
O59 C60 H60C 109.5 . . ?
H60A C60 H60B 109.5 . . ?
H60A C60 H60C 109.5 . . ?
H60B C60 H60C 109.5 . . ?
C16 C17 H17 120.2 . . ?
C18 C17 C16 119.5(4) . . ?
C18 C17 H17 120.2 . . ?
C35 C36 H36 119.7 . . ?
C37 C36 C35 120.6(3) . . ?
C37 C36 H36 119.7 . . ?
C19 C18 C17 120.7(3) . . ?
C19 C18 H18 119.6 . . ?
C17 C18 H18 119.6 . . ?
O53 C54 H54A 109.6 . . ?
O53 C54 H54B 109.6 . . ?
O53 C54 C55 110.1(3) . . ?
H54A C54 H54B 108.1 . . ?
C55 C54 H54A 109.6 . . ?
C55 C54 H54B 109.6 . . ?
N53 C55 C54 115.7(4) . . ?
N53 C55 H55A 108.3 . . ?
N53 C55 H55B 108.3 . . ?
C54 C55 H55A 108.3 . . ?
C54 C55 H55B 108.3 . . ?
H55A C55 H55B 107.4 . . ?
C3 C2 H2 120.1 . . ?
C3 C2 C61 119.8(4) . . ?
C61 C2 H2 120.1 . . ?
N53 C58 H58A 109.6 . . ?
N53 C58 H58B 109.6 . . ?
N53 C58 C66 110.3(6) . . ?
H58A C58 H58B 108.1 . . ?
C66 C58 H58A 109.6 . . ?
C66 C58 H58B 109.6 . . ?
N53 C63 H63A 110.0 . . ?
N53 C63 H63B 110.0 . . ?
N53 C63 C64 108.6(5) . . ?
H63A C63 H63B 108.4 . . ?
C64 C63 H63A 110.0 . . ?
C64 C63 H63B 110.0 . . ?
C6 C61 C2 120.0(4) . . ?
C6 C61 H61 120.0 . . ?
C2 C61 H61 120.0 . . ?
C58 C66 H66A 109.6 . . ?
C58 C66 H66B 109.6 . . ?
H66A C66 H66B 108.1 . . ?
C65 C66 C58 110.4(5) . . ?
C65 C66 H66A 109.6 . . ?
C65 C66 H66B 109.6 . . ?
C66 C65 H65A 108.8 . . ?
C66 C65 H65B 108.8 . . ?
C66 C65 C64 113.8(7) . . ?
H65A C65 H65B 107.7 . . ?
C64 C65 H65A 108.8 . . ?
C64 C65 H65B 108.8 . . ?
C63 C64 H64A 109.2 . . ?
C63 C64 H64B 109.2 . . ?
C65 C64 C63 112.2(7) . . ?
C65 C64 H64A 109.2 . . ?
C65 C64 H64B 109.2 . . ?
H64A C64 H64B 107.9 . . ?

loop_
_geom_bond_atom_site_label_1
_geom_bond_atom_site_label_2
_geom_bond_distance
_geom_bond_site_symmetry_2
_geom_bond_publ_flag
Ag1 P8 2.4794(7) . ?
Ag1 P27 2.4661(6) . ?
Ag1 Cl40 2.5723(7) . ?
Ag1 S1 2.6325(8) . ?
P8 C9 1.819(3) . ?
P8 C15 1.819(3) . ?
P8 C3 1.809(3) . ?
P27 C28 1.816(3) . ?
P27 C34 1.824(3) . ?
P27 C21 1.820(3) . ?
S1 C50 1.686(3) . ?
O59 C43 1.368(4) . ?
O59 C60 1.410(4) . ?
O53 C44 1.373(3) . ?
O53 C54 1.415(4) . ?
N48 N49 1.377(3) . ?
N48 C47 1.266(4) . ?
C28 C29 1.379(4) . ?
C28 C33 1.393(4) . ?
C34 C39 1.380(4) . ?
C34 C35 1.370(3) . ?
N49 H49 0.8600 . ?
N49 C50 1.335(3) . ?
N52 H52A 0.8600 . ?
N52 H52B 0.8600 . ?
N52 C50 1.315(3) . ?
C9 C10 1.393(4) . ?
C9 C14 1.387(4) . ?
C10 H10 0.9300 . ?
C10 C11 1.382(4) . ?
C29 H29 0.9300 . ?
C29 C30 1.374(4) . ?
C21 C26 1.379(4) . ?
C21 C22 1.386(3) . ?
C15 C20 1.382(4) . ?
C15 C16 1.381(4) . ?
C14 H14 0.9300 . ?
C14 C13 1.375(4) . ?
C11 H11 0.9300 . ?
C11 C12 1.377(4) . ?
C43 C42 1.371(4) . ?
C43 C44 1.394(4) . ?
C41 C42 1.397(4) . ?
C41 C47 1.462(4) . ?
C41 C46 1.372(4) . ?
C3 C4 1.383(4) . ?
C3 C2 1.372(4) . ?
C26 H26 0.9300 . ?
C26 C25 1.377(4) . ?
C39 H39 0.9300 . ?
C39 C38 1.377(4) . ?
C42 H42 0.9300 . ?
C47 H47 0.9300 . ?
C35 H35 0.9300 . ?
C35 C36 1.382(4) . ?
C13 H13 0.9300 . ?
C13 C12 1.369(4) . ?
C20 H20 0.9300 . ?
C20 C19 1.384(4) . ?
C44 C45 1.368(4) . ?
C22 H22 0.9300 . ?
C22 C23 1.361(4) . ?
C30 H30 0.9300 . ?
C30 C31 1.370(5) . ?
C38 H38 0.9300 . ?
C38 C37 1.363(5) . ?
C46 H46 0.9300 . ?
C46 C45 1.380(4) . ?
C25 H25 0.9300 . ?
C25 C24 1.375(5) . ?
C33 H33 0.9300 . ?
C33 C32 1.373(4) . ?
C31 H31 0.9300 . ?
C31 C32 1.368(5) . ?
C12 H12 0.9300 . ?
N53 C55 1.444(6) . ?
N53 C58 1.449(5) . ?
N53 C63 1.397(6) . ?
C32 H32 0.9300 . ?
C16 H16 0.9300 . ?
C16 C17 1.391(5) . ?
C4 H4 0.9300 . ?
C4 C5 1.372(5) . ?
C37 H37 0.9300 . ?
C37 C36 1.362(5) . ?
C45 H45 0.9300 . ?
C24 H24 0.9300 . ?
C24 C23 1.370(5) . ?
C23 H23 0.9300 . ?
C5 H5 0.9300 . ?
C5 C6 1.340(6) . ?
C19 H19 0.9300 . ?
C19 C18 1.362(6) . ?
C6 H6 0.9300 . ?
C6 C61 1.366(7) . ?
C60 H60A 0.9600 . ?
C60 H60B 0.9600 . ?
C60 H60C 0.9600 . ?
C17 H17 0.9300 . ?
C17 C18 1.370(6) . ?
C36 H36 0.9300 . ?
C18 H18 0.9300 . ?
C54 H54A 0.9700 . ?
C54 H54B 0.9700 . ?
C54 C55 1.500(5) . ?
C55 H55A 0.9700 . ?
C55 H55B 0.9700 . ?
C2 H2 0.9300 . ?
C2 C61 1.397(5) . ?
C58 H58A 0.9700 . ?
C58 H58B 0.9700 . ?
C58 C66 1.586(9) . ?
C63 H63A 0.9700 . ?
C63 H63B 0.9700 . ?
C63 C64 1.501(8) . ?
C61 H61 0.9300 . ?
C66 H66A 0.9700 . ?
C66 H66B 0.9700 . ?
C66 C65 1.437(10) . ?
C65 H65A 0.9700 . ?
C65 H65B 0.9700 . ?
C65 C64 1.473(8) . ?
C64 H64A 0.9700 . ?
C64 H64B 0.9700 . ?

loop_
_smtbx_masks_void_nr
_smtbx_masks_void_average_x
_smtbx_masks_void_average_y
_smtbx_masks_void_average_z
_smtbx_masks_void_volume
_smtbx_masks_void_count_electrons
_smtbx_masks_void_content
1 0.250 -0.150 1.000 547.0 84.7 ?
2 0.250 0.650 0.500 547.0 84.7 ?
3 0.750 0.150 1.000 547.0 84.7 ?
4 0.750 0.350 0.500 547.0 84.7 ?
